data_7233691
loop_
_publ_author_name
'Chi-Hsien Kuo'
'Ding-Chi Huang'
'Wei-Tao Peng'
'Kenta Goto'
'Ito Chao'
'Yu-Tai Tao'

_publ_section_title
;
 Substituent effect on the crystal packing and electronic coupling of
 tetrabenzocoronenes: a structure-property correlation
;
_journal_name_full 'Journal of Materials Chemistry C'
_journal_page_first 3928
_journal_page_last 3935
_journal_paper_doi 10.1039/C4TC00296B
_journal_volume 2
_journal_year 2014
_chemical_formula_moiety 'C40 H16 F4'
_chemical_formula_sum 'C40 H16 F4'
_chemical_formula_weight 572.53
_space_group_IT_number 14
_space_group_name_Hall '-P 2yn'
_space_group_name_H-M_alt 'P 1 21/n 1'
_symmetry_cell_setting monoclinic
_symmetry_space_group_name_H-M 'P 1 21/n 1'
_atom_sites_solution_hydrogens geom
_atom_sites_solution_primary direct
_atom_sites_solution_secondary difmap
_cell_angle_alpha 90.00
_cell_angle_beta 105.595(19)
_cell_angle_gamma 90.00
_cell_formula_units_Z 2
_cell_length_a 16.62(2)
_cell_length_b 3.748(4)
_cell_length_c 19.26(2)
_cell_measurement_reflns_used 0
_cell_measurement_temperature 200(2)
_cell_measurement_theta_max 0
_cell_measurement_theta_min 0
_cell_volume 1156(2)
_computing_molecular_graphics 'Ortep-3 for Windows (Farrugia, 1997)'
_computing_publication_material 'WinGX publication routines (Farrugia, 1999)'
_computing_structure_refinement 'SHELXL-97 (Sheldrick, 1997)'
_computing_structure_solution 'SHELXS-86 (Sheldrick, 1986)'
_diffrn_ambient_temperature 200(2)
_diffrn_measured_fraction_theta_full 0.997
_diffrn_measured_fraction_theta_max 0.997
_diffrn_radiation_monochromator graphite
_diffrn_radiation_source 'fine-focus sealed tube'
_diffrn_radiation_type MoK\a
_diffrn_radiation_wavelength 0.71073
_diffrn_reflns_av_R_equivalents 0.1252
_diffrn_reflns_av_sigmaI/netI 0.1511
_diffrn_reflns_limit_h_max 19
_diffrn_reflns_limit_h_min -19
_diffrn_reflns_limit_k_max 4
_diffrn_reflns_limit_k_min -4
_diffrn_reflns_limit_l_max 22
_diffrn_reflns_limit_l_min -20
_diffrn_reflns_number 7937
_diffrn_reflns_theta_full 25.02
_diffrn_reflns_theta_max 25.02
_diffrn_reflns_theta_min 1.89
_exptl_absorpt_coefficient_mu 0.117
_exptl_absorpt_correction_T_max 0.9988
_exptl_absorpt_correction_T_min 0.9132
_exptl_absorpt_correction_type multi-scan
_exptl_crystal_colour yellow
_exptl_crystal_density_diffrn 1.645
_exptl_crystal_density_method 'not measured'
_exptl_crystal_description prism
_exptl_crystal_F_000 584
_exptl_crystal_size_max 0.79
_exptl_crystal_size_mid 0.05
_exptl_crystal_size_min 0.01
_refine_diff_density_max 0.620
_refine_diff_density_min -0.362
_refine_diff_density_rms 0.123
_refine_ls_extinction_method none
_refine_ls_goodness_of_fit_ref 1.200
_refine_ls_hydrogen_treatment constr
_refine_ls_matrix_type full
_refine_ls_number_parameters 217
_refine_ls_number_reflns 2047
_refine_ls_number_restraints 0
_refine_ls_restrained_S_all 1.200
_refine_ls_R_factor_all 0.2169
_refine_ls_R_factor_gt 0.1242
_refine_ls_shift/su_max 0.000
_refine_ls_shift/su_mean 0.000
_refine_ls_structure_factor_coef Fsqd
_refine_ls_weighting_details 'calc w=1/[\s^2^(Fo^2^)+(0.2000P)^2^+0.0000P] where P=(Fo^2^+2Fc^2^)/3'
_refine_ls_weighting_scheme calc
_refine_ls_wR_factor_gt 0.3558
_refine_ls_wR_factor_ref 0.3990
_reflns_number_gt 974
_reflns_number_total 2047
_reflns_threshold_expression >2sigma(I)
_cod_data_source_file 1000006.cif
_cod_data_source_block PCOD1000006
_cod_original_sg_symbol_H-M 'P 21/n'
_cod_database_code 7233691

loop_
_symmetry_equiv_pos_as_xyz
'x, y, z'
'-x+1/2, y+1/2, -z+1/2'
'-x, -y, -z'
'x-1/2, -y-1/2, z-1/2'

loop_
_atom_site_label
_atom_site_type_symbol
_atom_site_fract_x
_atom_site_fract_y
_atom_site_fract_z
_atom_site_U_iso_or_equiv
_atom_site_adp_type
_atom_site_occupancy
_atom_site_symmetry_multiplicity
_atom_site_calc_flag
_atom_site_refinement_flags
_atom_site_disorder_assembly
_atom_site_disorder_group
C1 C 0.1851(5) -0.234(2) 0.4221(4) 0.041(2) Uani 1 1 d . . .
C2 C 0.1213(5) -0.136(2) 0.4505(5) 0.050(2) Uani 1 1 d . A .
H2 H 0.0649 -0.1762 0.4241 0.060 Uiso 1 1 calc R . .
C3 C 0.1391(5) 0.019(2) 0.5174(4) 0.046(2) Uani 1 1 d . . .
C4 C 0.2202(5) 0.060(2) 0.5580(5) 0.048(2) Uani 1 1 d . A .
H4 H 0.2313 0.1619 0.6047 0.057 Uiso 1 1 calc R . .
C5 C 0.2867(5) -0.0489(19) 0.5309(4) 0.036(2) Uani 1 1 d . . .
C6 C 0.2699(5) -0.1912(19) 0.4611(5) 0.041(2) Uani 1 1 d . A .
C7 C 0.3361(4) -0.2439(18) 0.4275(4) 0.0334(19) Uani 1 1 d . . .
C8 C 0.4174(4) -0.1209(18) 0.4631(4) 0.0313(19) Uani 1 1 d . . .
C9 C 0.4346(5) 0.0007(18) 0.5370(4) 0.0311(18) Uani 1 1 d . . .
C10 C 0.3727(5) -0.0029(19) 0.5732(4) 0.0332(19) Uani 1 1 d . A .
C11 C 0.5181(5) 0.1131(17) 0.5722(4) 0.0315(19) Uani 1 1 d . . .
C12 C 0.5367(5) 0.2400(17) 0.6450(4) 0.0342(19) Uani 1 1 d . . .
C13 C 0.6138(5) 0.4021(19) 0.6750(4) 0.041(2) Uani 1 1 d . A .
H13 H 0.6237 0.5151 0.7207 0.049 Uiso 1 1 calc R . .
C14 C 0.6745(5) 0.4019(19) 0.6406(4) 0.040(2) Uani 1 1 d . . .
H14 H 0.7263 0.5128 0.6631 0.048 Uiso 1 1 calc R A .
C15 C 0.4755(5) 0.1722(19) 0.6854(4) 0.037(2) Uani 1 1 d . A .
C16 C 0.3960(4) 0.0381(18) 0.6515(4) 0.0326(19) Uani 1 1 d . . .
C17 C 0.3440(5) -0.083(2) 0.6937(5) 0.046(2) Uani 1 1 d . A .
H17 H 0.2926 -0.1978 0.6713 0.055 Uiso 1 1 calc R . .
C18 C 0.3673(6) -0.037(2) 0.7662(5) 0.051(2) Uani 1 1 d . . .
C19 C 0.4426(6) 0.120(2) 0.8020(5) 0.051(2) Uani 1 1 d . A .
H19 H 0.4576 0.1573 0.8526 0.061 Uiso 1 1 calc R . .
C20 C 0.4942(5) 0.220(2) 0.7610(4) 0.042(2) Uani 1 1 d . . .
F1 F 0.1660(5) -0.362(3) 0.3503(5) 0.055(3) Uani 0.50 1 d P A 1
F2 F 0.0817(5) 0.142(3) 0.5403(5) 0.054(3) Uani 0.50 1 d P A 1
F3 F 0.3208(6) -0.162(3) 0.7997(5) 0.053(3) Uani 0.50 1 d P A 1
F4 F 0.5714(6) 0.348(3) 0.7938(4) 0.056(3) Uani 0.50 1 d P A 1
H1 H 0.1703 -0.3480 0.3748 0.068 Uiso 0.50 1 d PR A 2
H3 H 0.0980 0.1128 0.5352 0.068 Uiso 0.50 1 d PR A 2
H18 H 0.3325 -0.1260 0.7947 0.068 Uiso 0.50 1 d PR A 2
H20 H 0.5487 0.3323 0.7869 0.068 Uiso 0.50 1 d PR A 2

loop_
_atom_site_aniso_label
_atom_site_aniso_U_11
_atom_site_aniso_U_22
_atom_site_aniso_U_33
_atom_site_aniso_U_23
_atom_site_aniso_U_13
_atom_site_aniso_U_12
C1 0.041(5) 0.031(4) 0.037(5) 0.001(4) -0.012(4) -0.005(4)
C2 0.035(5) 0.045(5) 0.059(7) 0.006(5) -0.004(4) -0.001(4)
C3 0.050(6) 0.044(5) 0.036(5) 0.007(4) -0.002(4) 0.017(4)
C4 0.050(6) 0.038(5) 0.046(6) 0.002(4) -0.003(5) 0.007(4)
C5 0.038(5) 0.022(4) 0.043(5) -0.004(4) 0.004(4) -0.003(4)
C6 0.038(5) 0.018(4) 0.054(6) 0.003(4) -0.009(4) 0.005(4)
C7 0.038(5) 0.015(4) 0.040(5) 0.002(3) -0.003(4) 0.003(3)
C8 0.029(4) 0.018(4) 0.038(5) 0.006(3) -0.006(4) 0.005(3)
C9 0.043(5) 0.016(4) 0.025(4) -0.001(3) -0.006(4) 0.004(3)
C10 0.039(5) 0.026(4) 0.027(5) -0.005(3) -0.005(4) -0.001(3)
C11 0.043(5) 0.018(4) 0.025(4) 0.001(3) -0.005(4) 0.003(3)
C12 0.042(5) 0.016(4) 0.038(5) 0.000(3) 0.000(4) 0.000(3)
C13 0.053(6) 0.024(4) 0.033(5) -0.008(3) -0.009(4) 0.007(4)
C14 0.040(5) 0.024(4) 0.046(6) 0.000(4) -0.006(4) 0.002(3)
C15 0.046(5) 0.026(4) 0.028(5) -0.010(3) -0.010(4) 0.007(4)
C16 0.040(5) 0.021(4) 0.029(5) 0.004(3) -0.005(4) 0.007(3)
C17 0.034(5) 0.041(5) 0.052(6) 0.012(4) -0.004(4) 0.009(4)
C18 0.056(6) 0.037(5) 0.052(7) 0.008(5) 0.002(5) 0.007(4)
C19 0.067(7) 0.047(5) 0.033(5) 0.007(4) 0.002(5) 0.011(5)
C20 0.040(5) 0.034(5) 0.040(6) 0.001(4) -0.012(4) -0.005(4)
F1 0.037(5) 0.063(7) 0.054(6) -0.017(5) -0.005(5) -0.001(5)
F2 0.028(5) 0.079(7) 0.053(6) -0.002(5) 0.010(5) 0.010(5)
F3 0.056(6) 0.069(7) 0.040(6) 0.019(5) 0.022(5) -0.007(5)
F4 0.063(6) 0.084(8) 0.015(5) -0.003(5) -0.002(4) -0.003(6)

loop_
_atom_type_symbol
_atom_type_description
_atom_type_scat_dispersion_real
_atom_type_scat_dispersion_imag
_atom_type_scat_source
C C 0.0033 0.0016 'International Tables Vol C Tables 4.2.6.8 and 6.1.1.4'
H H 0.0000 0.0000 'International Tables Vol C Tables 4.2.6.8 and 6.1.1.4'
F F 0.0171 0.0103 'International Tables Vol C Tables 4.2.6.8 and 6.1.1.4'

loop_
_geom_angle_atom_site_label_1
_geom_angle_atom_site_label_2
_geom_angle_atom_site_label_3
_geom_angle
_geom_angle_site_symmetry_1
_geom_angle_site_symmetry_3
C2 C1 C6 121.7(8) . .
C2 C1 F1 119.2(7) . .
C6 C1 F1 119.0(8) . .
C2 C1 H1 117.6 . .
C6 C1 H1 120.6 . .
F1 C1 H1 6.6 . .
C1 C2 C3 119.6(8) . .
C1 C2 H2 120.2 . .
C3 C2 H2 120.2 . .
F2 C3 C2 120.0(9) . .
F2 C3 C4 119.0(9) . .
C2 C3 C4 120.9(8) . .
F2 C3 H3 1.5 . .
C2 C3 H3 121.5 . .
C4 C3 H3 117.5 . .
C3 C4 C5 120.4(8) . .
C3 C4 H4 119.8 . .
C5 C4 H4 119.8 . .
C4 C5 C6 119.5(7) . .
C4 C5 C10 120.8(7) . .
C6 C5 C10 119.6(7) . .
C5 C6 C1 117.7(8) . .
C5 C6 C7 120.4(7) . .
C1 C6 C7 121.4(8) . .
C14 C7 C8 116.8(7) 3_656 .
C14 C7 C6 124.1(7) 3_656 .
C8 C7 C6 119.0(7) . .
C11 C8 C7 121.4(7) 3_656 .
C11 C8 C9 119.4(7) 3_656 .
C7 C8 C9 119.2(7) . .
C10 C9 C11 121.3(7) . .
C10 C9 C8 120.9(7) . .
C11 C9 C8 117.8(7) . .
C9 C10 C5 118.1(7) . .
C9 C10 C16 119.4(7) . .
C5 C10 C16 122.6(7) . .
C8 C11 C12 118.1(7) 3_656 .
C8 C11 C9 122.7(7) 3_656 .
C12 C11 C9 119.1(7) . .
C13 C12 C11 118.8(7) . .
C13 C12 C15 123.3(7) . .
C11 C12 C15 117.8(7) . .
C14 C13 C12 121.4(8) . .
C14 C13 H13 119.3 . .
C12 C13 H13 119.3 . .
C13 C14 C7 122.5(7) . 3_656
C13 C14 H14 118.8 . .
C7 C14 H14 118.8 3_656 .
C16 C15 C20 116.4(7) . .
C16 C15 C12 121.2(7) . .
C20 C15 C12 122.3(7) . .
C15 C16 C17 119.5(7) . .
C15 C16 C10 118.3(7) . .
C17 C16 C10 121.9(7) . .
C18 C17 C16 120.2(8) . .
C18 C17 H17 119.9 . .
C16 C17 H17 119.9 . .
F3 C18 C17 116.6(10) . .
F3 C18 C19 121.0(10) . .
C17 C18 C19 122.3(9) . .
F3 C18 H18 3.3 . .
C17 C18 H18 119.8 . .
C19 C18 H18 117.9 . .
C20 C19 C18 117.0(8) . .
C20 C19 H19 121.5 . .
C18 C19 H19 121.5 . .
F4 C20 C19 119.4(8) . .
F4 C20 C15 116.3(8) . .
C19 C20 C15 124.2(8) . .
F4 C20 H20 5.2 . .
C19 C20 H20 116.9 . .
C15 C20 H20 119.0 . .
C1 F1 H1 14.1 . .
C3 F2 H3 4.3 . .
C18 F3 H18 11.7 . .
C20 F4 H20 14.1 . .

loop_
_geom_bond_atom_site_label_1
_geom_bond_atom_site_label_2
_geom_bond_distance
_geom_bond_site_symmetry_2
C1 C2 1.367(11) .
C1 C6 1.416(10) .
C1 F1 1.418(11) .
C1 H1 0.9762 .
C2 C3 1.371(11) .
C2 H2 0.9500 .
C3 F2 1.243(10) .
C3 C4 1.373(11) .
C3 H3 0.9138 .
C4 C5 1.403(10) .
C4 H4 0.9500 .
C5 C6 1.403(10) .
C5 C10 1.454(10) .
C6 C7 1.432(10) .
C7 C14 1.407(10) 3_656
C7 C8 1.417(9) .
C8 C11 1.416(10) 3_656
C8 C9 1.449(10) .
C9 C10 1.387(10) .
C9 C11 1.434(10) .
C10 C16 1.461(10) .
C11 C8 1.416(10) 3_656
C11 C12 1.434(10) .
C12 C13 1.395(10) .
C12 C15 1.459(11) .
C13 C14 1.348(10) .
C13 H13 0.9500 .
C14 C7 1.407(10) 3_656
C14 H14 0.9500 .
C15 C16 1.401(10) .
C15 C20 1.416(10) .
C16 C17 1.413(10) .
C17 C18 1.356(11) .
C17 H17 0.9500 .
C18 F3 1.225(10) .
C18 C19 1.389(12) .
C18 H18 0.9556 .
C19 C20 1.364(10) .
C19 H19 0.9500 .
C20 F4 1.355(11) .
C20 H20 1.0014 .
F1 H1 0.4619 .
F2 H3 0.3309 .
F3 H18 0.2763 .
F4 H20 0.3684 .
